data_7119743
loop_
_publ_author_name
'Karak, Suvendu'
'Kumar, Sushil'
'Bera, Saibal'
'D\'iaz, David D\'iaz'
'Banerjee, Subhrashis'
'Vanka, Kumar'
'Banerjee, Rahul'

_publ_section_title
;
 Interplaying anions in a supramolecular metallohydrogel to form metal
 organic frameworks.
;
_journal_issue 26
_journal_name_full 'Chemical communications (Cambridge, England)'
_journal_page_first 3705
_journal_page_last 3708
_journal_paper_doi 10.1039/c7cc00539c
_journal_volume 53
_journal_year 2017
_chemical_formula_moiety '2(C30 H36 N6 O6), 2(C H4.50 O0.50)'
_chemical_formula_sum 'C62 H81 N12 O13'
_chemical_formula_weight 1202.39
_chemical_name_systematic
;
 ? 
;
_space_group_crystal_system trigonal
_space_group_IT_number 167
_space_group_name_Hall '-R 3 2"c'
_space_group_name_H-M_alt 'R -3 c'
_symmetry_space_group_name_Hall '-R 3 2"c'
_symmetry_space_group_name_H-M 'R -3 c :H'
_atom_sites_solution_hydrogens geom
_atom_sites_solution_primary direct
_atom_sites_solution_secondary difmap
_audit_block_doi 10.5517/ccdc.csd.cc1my6rj
_audit_creation_date 2016-11-14
_audit_creation_method
;
Olex2 1.2
(compiled 2016.11.07 svn.r3352 for OlexSys, GUI svn.r5261)
;
_audit_update_record
;
2016-11-16 deposited with the CCDC.
2017-02-28 downloaded from the CCDC.
;
_cell_angle_alpha 90.00
_cell_angle_beta 90.00
_cell_angle_gamma 120.00
_cell_formula_units_Z 3
_cell_length_a 10.8660(17)
_cell_length_b 10.8660(17)
_cell_length_c 43.37(3)
_cell_measurement_reflns_used 364
_cell_measurement_temperature 298(2)
_cell_measurement_theta_max 69.9460
_cell_measurement_theta_min 6.1370
_cell_volume 4435(3)
_computing_molecular_graphics 'Olex2 (Dolomanov et al., 2009)'
_computing_publication_material 'Olex2 (Dolomanov et al., 2009)'
_computing_structure_refinement 'ShelXL (Sheldrick, 2015)'
_computing_structure_solution 'ShelXS (Sheldrick, 2008)'
_diffrn_ambient_temperature 298(2)
_diffrn_measured_fraction_theta_full 0.9859
_diffrn_measured_fraction_theta_max 0.865
_diffrn_measurement_device 'four-circle diffractometer'
_diffrn_measurement_device_type 'SuperNova, Dual, Cu at zero, Eos'
_diffrn_measurement_method '\w scans'
_diffrn_radiation_monochromator graphite
_diffrn_radiation_type CuK\a
_diffrn_radiation_wavelength 1.54184
_diffrn_reflns_av_R_equivalents 0.0555
_diffrn_reflns_av_unetI/netI 0.0470
_diffrn_reflns_limit_h_max 12
_diffrn_reflns_limit_h_min -6
_diffrn_reflns_limit_k_max 8
_diffrn_reflns_limit_k_min -10
_diffrn_reflns_limit_l_max 49
_diffrn_reflns_limit_l_min -44
_diffrn_reflns_number 1946
_diffrn_reflns_theta_full 70.26
_diffrn_reflns_theta_max 70.26
_diffrn_reflns_theta_min 12.56
_diffrn_source 'fine-focus sealed tube'
_exptl_absorpt_coefficient_mu 0.788
_exptl_absorpt_correction_T_max 0.924
_exptl_absorpt_correction_T_min 0.910
_exptl_absorpt_correction_type multi-scan
_exptl_absorpt_process_details
;
CrysAlisPro 1.171.38.43d (Rigaku Oxford Diffraction, 2015)
Empirical absorption correction using spherical harmonics,
 implemented in SCALE3 ABSPACK scaling algorithm.
;
_exptl_crystal_colour colourless
_exptl_crystal_density_diffrn 1.351
_exptl_crystal_density_method 'not measured'
_exptl_crystal_description niddle
_exptl_crystal_F_000 1923
_exptl_crystal_size_max 0.2
_exptl_crystal_size_mid 0.1
_exptl_crystal_size_min 0.1
_refine_diff_density_max 0.324
_refine_diff_density_min -0.205
_refine_diff_density_rms 0.054
_refine_ls_extinction_method none
_refine_ls_goodness_of_fit_ref 1.078
_refine_ls_hydrogen_treatment constr
_refine_ls_matrix_type full
_refine_ls_number_parameters 69
_refine_ls_number_reflns 948
_refine_ls_number_restraints 0
_refine_ls_restrained_S_all 1.078
_refine_ls_R_factor_all 0.1596
_refine_ls_R_factor_gt 0.1098
_refine_ls_shift/su_max 0.000
_refine_ls_shift/su_mean 0.000
_refine_ls_structure_factor_coef Fsqd
_refine_ls_weighting_details 'calc w=1/[\s^2^(Fo^2^)+(0.0943P)^2^+30.1783P] where P=(Fo^2^+2Fc^2^)/3'
_refine_ls_weighting_scheme calc
_refine_ls_wR_factor_gt 0.2678
_refine_ls_wR_factor_ref 0.3043
_reflns_number_gt 475
_reflns_number_total 948
_reflns_threshold_expression >2sigma(I)
_cod_data_source_file c7cc00539c2.cif
_cod_data_source_block TpBDA
_cod_depositor_comments 'Adding full bibliography for 7119741--7119744.cif.'
_cod_original_cell_volume 4435(4)
_cod_database_code 7119743
_olex2_refinement_description
;
1. Fixed Uiso
 At 1.2 times of:
  All C(H) groups, All C(H,H) groups, All C(H,H,H) groups, All N(H) groups
2. Others
 Fixed Sof: O1(0.08333) C6(0.16667) H6B(0.25) H6C(0.25) H6A(0.25)
3.a Riding coordinates:
 N8(H8), C6(H6B,H6C,H6A)
3.b Secondary CH2 refined with riding coordinates:
 C9(H9A,H9B), C10(H10A,H10B)
3.c Aromatic/amide H refined with riding coordinates:
 C3(H3)
;
_olex2_submission_special_instructions 'No special instructions were received'

loop_
_space_group_symop_id
_space_group_symop_operation_xyz
1 'x, y, z'
2 '-y, x-y, z'
3 '-x+y, -x, z'
4 'y, x, -z+1/2'
5 '-x, -x+y, -z+1/2'
6 'x-y, -y, -z+1/2'
7 'x+2/3, y+1/3, z+1/3'
8 '-y+2/3, x-y+1/3, z+1/3'
9 '-x+y+2/3, -x+1/3, z+1/3'
10 'y+2/3, x+1/3, -z+5/6'
11 '-x+2/3, -x+y+1/3, -z+5/6'
12 'x-y+2/3, -y+1/3, -z+5/6'
13 'x+1/3, y+2/3, z+2/3'
14 '-y+1/3, x-y+2/3, z+2/3'
15 '-x+y+1/3, -x+2/3, z+2/3'
16 'y+1/3, x+2/3, -z+7/6'
17 '-x+1/3, -x+y+2/3, -z+7/6'
18 'x-y+1/3, -y+2/3, -z+7/6'
19 '-x, -y, -z'
20 'y, -x+y, -z'
21 'x-y, x, -z'
22 '-y, -x, z-1/2'
23 'x, x-y, z-1/2'
24 '-x+y, y, z-1/2'
25 '-x+2/3, -y+1/3, -z+1/3'
26 'y+2/3, -x+y+1/3, -z+1/3'
27 'x-y+2/3, x+1/3, -z+1/3'
28 '-y+2/3, -x+1/3, z-1/6'
29 'x+2/3, x-y+1/3, z-1/6'
30 '-x+y+2/3, y+1/3, z-1/6'
31 '-x+1/3, -y+2/3, -z+2/3'
32 'y+1/3, -x+y+2/3, -z+2/3'
33 'x-y+1/3, x+2/3, -z+2/3'
34 '-y+1/3, -x+2/3, z+1/6'
35 'x+1/3, x-y+2/3, z+1/6'
36 '-x+y+1/3, y+2/3, z+1/6'

loop_
_atom_site_label
_atom_site_type_symbol
_atom_site_fract_x
_atom_site_fract_y
_atom_site_fract_z
_atom_site_U_iso_or_equiv
_atom_site_adp_type
_atom_site_occupancy
_atom_site_calc_flag
_atom_site_disorder_assembly
_atom_site_disorder_group
_atom_site_site_symmetry_order
_atom_site_refinement_flags_posn
_atom_site_refinement_flags_adp
_atom_site_refinement_flags_occupancy
O3 O 0.6151(4) 0.8632(4) 0.46361(13) 0.0882(18) Uani 1 d . . 1 . . .
N8 N 0.6732(5) 0.6552(5) 0.46388(16) 0.082(2) Uani 1 d . . 1 . . .
H8 H 0.7097 0.7448 0.4672 0.098 Uiso 1 d . . 1 R . .
C1 C 0.4372(5) 0.6226(5) 0.46414(17) 0.0683(18) Uani 1 d . . 1 . . .
C2 C 0.4847(5) 0.7725(5) 0.46395(17) 0.0689(19) Uani 1 d . . 1 . . .
C3 C 0.5347(5) 0.5753(6) 0.46384(18) 0.0709(18) Uani 1 d . . 1 . . .
H3 H 0.4979 0.4775 0.4636 0.085 Uiso 1 calc . . 1 R . .
C9 C 0.7709(6) 0.6020(7) 0.45921(19) 0.081(2) Uani 1 d . . 1 . . .
H9A H 0.7320 0.5085 0.4684 0.098 Uiso 1 calc . . 1 R . .
H9B H 0.8609 0.6648 0.4692 0.098 Uiso 1 calc . . 1 R . .
C10 C 0.7947(6) 0.5933(6) 0.42457(19) 0.087(2) Uani 1 d . . 1 . . .
H10A H 0.7038 0.5332 0.4147 0.104 Uiso 1 calc . . 1 R . .
H10B H 0.8526 0.5493 0.4217 0.104 Uiso 1 calc . . 1 R . .
O1 O 1.0000 1.0000 0.5000 0.159(15) Uani 0.50 d . . 6 S T P
C6 C 1.0000 1.0000 0.4704(7) 0.091(8) Uani 0.50 d . . 3 S T P
H6B H 0.9611 0.9044 0.4630 0.109 Uiso 0.25 d A -1 1 R . .
H6C H 1.0957 1.0567 0.4630 0.109 Uiso 0.25 d A -1 1 R . .
H6A H 0.9434 1.0390 0.4630 0.109 Uiso 0.25 d A -1 1 R . .

loop_
_atom_site_aniso_label
_atom_site_aniso_U_11
_atom_site_aniso_U_22
_atom_site_aniso_U_33
_atom_site_aniso_U_23
_atom_site_aniso_U_13
_atom_site_aniso_U_12
O3 0.040(2) 0.043(2) 0.175(5) 0.002(2) 0.002(2) 0.0156(16)
N8 0.048(3) 0.060(3) 0.144(6) -0.002(3) -0.002(3) 0.032(2)
C1 0.044(3) 0.048(3) 0.114(6) -0.002(3) 0.000(3) 0.024(2)
C2 0.041(3) 0.044(3) 0.120(6) -0.001(3) -0.001(3) 0.020(2)
C3 0.046(3) 0.049(3) 0.120(6) 0.002(3) 0.001(3) 0.025(2)
C9 0.053(3) 0.075(4) 0.128(7) 0.007(4) -0.001(3) 0.041(3)
C10 0.055(3) 0.068(4) 0.149(8) 0.001(4) -0.005(4) 0.039(3)
O1 0.20(3) 0.20(3) 0.07(3) 0.000 0.000 0.101(15)
C6 0.058(8) 0.058(8) 0.16(3) 0.000 0.000 0.029(4)

loop_
_atom_type_symbol
_atom_type_description
_atom_type_scat_dispersion_real
_atom_type_scat_dispersion_imag
_atom_type_scat_source
C C 0.0181 0.0091 'International Tables Vol C Tables 4.2.6.8 and 6.1.1.4'
H H 0.0000 0.0000 'International Tables Vol C Tables 4.2.6.8 and 6.1.1.4'
N N 0.0311 0.0180 'International Tables Vol C Tables 4.2.6.8 and 6.1.1.4'
O O 0.0492 0.0322 'International Tables Vol C Tables 4.2.6.8 and 6.1.1.4'

loop_
_citation_id
_citation_doi
_citation_year
1 10.1002/anie.201611260 2017

loop_
_geom_angle_atom_site_label_1
_geom_angle_atom_site_label_2
_geom_angle_atom_site_label_3
_geom_angle
_geom_angle_site_symmetry_1
_geom_angle_site_symmetry_3
C3 N8 H8 118.5 . .
C3 N8 C9 124.2(5) . .
C9 N8 H8 117.3 . .
C2 C1 C2 122.3(5) . 3_565
C3 C1 C2 117.1(5) . 3_565
C3 C1 C2 120.6(5) . .
O3 C2 C1 121.4(5) . 2_665
O3 C2 C1 120.9(5) . .
C1 C2 C1 117.7(5) . 2_665
N8 C3 C1 126.2(5) . .
N8 C3 H3 116.9 . .
C1 C3 H3 116.9 . .
N8 C9 H9A 109.7 . .
N8 C9 H9B 109.7 . .
N8 C9 C10 109.9(5) . .
H9A C9 H9B 108.2 . .
C10 C9 H9A 109.7 . .
C10 C9 H9B 109.7 . .
C9 C10 C10 112.8(7) . 12_565
C9 C10 H10A 109.0 . .
C9 C10 H10B 109.0 . .
C10 C10 H10A 109.0 12_565 .
C10 C10 H10B 109.0 12_565 .
H10A C10 H10B 107.8 . .
C6 O1 C6 179.999(7) . 19_776
O1 C6 H6B 109.6 . .
O1 C6 H6C 109.6 . .
O1 C6 H6A 109.6 . .
H6B C6 H6C 109.3 . .
H6B C6 H6A 109.4 . .
H6C C6 H6A 109.3 . .

loop_
_geom_bond_atom_site_label_1
_geom_bond_atom_site_label_2
_geom_bond_distance
_geom_bond_site_symmetry_2
O3 C2 1.258(6) .
N8 H8 0.8597 .
N8 C3 1.309(6) .
N8 C9 1.455(7) .
C1 C2 1.441(7) .
C1 C2 1.450(7) 3_565
C1 C3 1.390(7) .
C2 C1 1.450(7) 2_665
C3 H3 0.9300 .
C9 H9A 0.9700 .
C9 H9B 0.9700 .
C9 C10 1.535(10) .
C10 C10 1.541(12) 12_565
C10 H10A 0.9700 .
C10 H10B 0.9700 .
O1 C6 1.28(3) 19_776
O1 C6 1.28(3) .
C6 H6B 0.9603 .
C6 H6C 0.9612 .
C6 H6A 0.9602 .

loop_
_geom_torsion_atom_site_label_1
_geom_torsion_atom_site_label_2
_geom_torsion_atom_site_label_3
_geom_torsion_atom_site_label_4
_geom_torsion
_geom_torsion_site_symmetry_1
_geom_torsion_site_symmetry_4
N8 C9 C10 C10 64.1(5) . 12_565
C2 C1 C2 O3 -178.8(4) 3_565 .
C2 C1 C2 C1 1.1(13) 3_565 2_665
C2 C1 C3 N8 1.2(11) . .
C2 C1 C3 N8 179.9(7) 3_565 .
C3 N8 C9 C10 85.6(8) . .
C3 C1 C2 O3 -0.2(10) . .
C3 C1 C2 C1 179.7(5) . 2_665
C9 N8 C3 C1 -171.0(7) . .
